data_4340684
loop_
_publ_author_name
'Kettles, Fraser J.'
'Milway, Victoria A.'
'Tuna, Floriana'
'Valiente, Rafael'
'Thomas, Lynne H.'
'Wernsdorfer, Wolfgang'
'Ochsenbein, Stefan T.'
'Murrie, Mark'

_publ_section_title
;
 Exchange Interactions at the Origin of Slow Relaxation of the
 Magnetization in {TbCu3} and {DyCu3} Single-Molecule Magnets.
;
_journal_issue 17
_journal_name_full 'Inorganic chemistry'
_journal_page_first 8970
_journal_page_last 8978
_journal_paper_doi 10.1021/ic500885r
_journal_volume 53
_journal_year 2014
_chemical_formula_sum 'C20 H46 Cu2 N6 O14'
_chemical_formula_weight 721.71
_chemical_name_systematic
;
 ?
;
_space_group_IT_number 14
_symmetry_cell_setting monoclinic
_symmetry_space_group_name_Hall '-P 2ybc'
_symmetry_space_group_name_H-M 'P 1 21/c 1'
_atom_sites_solution_hydrogens mixed
_audit_creation_date 2013-10-18T11:04:01-00:00
_audit_creation_method 'WinGX routine CIF_UPDATE'
_cell_angle_alpha 90
_cell_angle_beta 96.8680(10)
_cell_angle_gamma 90
_cell_formula_units_Z 2
_cell_length_a 8.9168(2)
_cell_length_b 16.6076(3)
_cell_length_c 9.7099(2)
_cell_measurement_temperature 100(2)
_cell_volume 1427.59(5)
_computing_cell_refinement 'HKL Scalepack (Otwinowski & Minor 1997)'
_computing_data_collection 'Collect (Bruker AXS BV, 1997-2004)'
_computing_data_reduction 'HKL Denzo and Scalepack (Otwinowski & Minor 1997)'
_computing_structure_refinement 'SHELXL-2013 (Sheldrick, 2013)'
_computing_structure_solution 'SHELXS-97 (Sheldrick, 2008)'
_diffrn_ambient_temperature 100(2)
_diffrn_measured_fraction_theta_full 0.999
_diffrn_measured_fraction_theta_max 0.998
_diffrn_measurement_device_type KappaCCD
_diffrn_measurement_method 'CCD; rotation images'
_diffrn_radiation_type MoK\a
_diffrn_radiation_wavelength 0.71073
_diffrn_reflns_av_R_equivalents 0.03
_diffrn_reflns_Laue_measured_fraction_full 0.999
_diffrn_reflns_Laue_measured_fraction_max 0.998
_diffrn_reflns_limit_h_max 10
_diffrn_reflns_limit_h_min -10
_diffrn_reflns_limit_k_max 19
_diffrn_reflns_limit_k_min -20
_diffrn_reflns_limit_l_max 11
_diffrn_reflns_limit_l_min -11
_diffrn_reflns_number 26980
_diffrn_reflns_point_group_measured_fraction_full 0.999
_diffrn_reflns_point_group_measured_fraction_max 0.998
_diffrn_reflns_theta_full 25.242
_diffrn_reflns_theta_max 25.429
_diffrn_reflns_theta_min 2.443
_exptl_absorpt_coefficient_mu 1.57
_exptl_absorpt_correction_T_max 1.0000
_exptl_absorpt_correction_T_min 0.5790
_exptl_absorpt_correction_type multi-scan
_exptl_absorpt_process_details 'SADABS (Blessing, 1997)'
_exptl_crystal_density_diffrn 1.679
_exptl_crystal_F_000 756
_refine_diff_density_max 0.309
_refine_diff_density_min -0.321
_refine_diff_density_rms 0.049
_refine_ls_extinction_method none
_refine_ls_goodness_of_fit_ref 1.059
_refine_ls_hydrogen_treatment mixed
_refine_ls_matrix_type full
_refine_ls_number_parameters 199
_refine_ls_number_reflns 2622
_refine_ls_number_restraints 0
_refine_ls_restrained_S_all 1.059
_refine_ls_R_factor_all 0.0209
_refine_ls_R_factor_gt 0.0191
_refine_ls_shift/su_max 0.001
_refine_ls_shift/su_mean 0
_refine_ls_structure_factor_coef Fsqd
_refine_ls_weighting_details 'w=1/[\s^2^(Fo^2^)+(0.0252P)^2^+1.0183P] where P=(Fo^2^+2Fc^2^)/3'
_refine_ls_weighting_scheme calc
_refine_ls_wR_factor_ref 0.0513
_reflns_number_gt 2489
_reflns_number_total 2622
_reflns_threshold_expression 'I > 2\s(I)'
_cod_data_source_file ic500885r_si_002.cif
_cod_data_source_block cudimer
_cod_depositor_comments 'Adding full bibliography for 4340681--4340684.cif.'
_cod_original_sg_symbol_H-M 'P 21/c'
_cod_database_code 4340684

loop_
_symmetry_equiv_pos_as_xyz
'x, y, z'
'-x, y+1/2, -z+1/2'
'-x, -y, -z'
'x, -y-1/2, z-1/2'

loop_
_atom_site_label
_atom_site_fract_x
_atom_site_fract_y
_atom_site_fract_z
_atom_site_U_iso_or_equiv
_atom_site_adp_type
_atom_site_calc_flag
_atom_site_occupancy
_atom_site_type_symbol
Cu1 0.56021(2) 0.43933(2) 0.10317(2) 0.00913(7) Uani d 1 Cu
O1 0.37079(11) 0.47014(6) -0.00316(11) 0.0128(2) Uani d 1 O
C1 0.24100(17) 0.44813(9) 0.05891(16) 0.0130(3) Uani d 1 C
H1A 0.1862 0.4059 0.0052 0.016 Uiso calc 1 H
H1B 0.1745 0.4942 0.0619 0.016 Uiso calc 1 H
C2 0.29215(16) 0.41838(9) 0.20558(15) 0.0127(3) Uani d 1 C
H2A 0.3157 0.4639 0.267 0.015 Uiso calc 1 H
H2B 0.2119 0.3876 0.2398 0.015 Uiso calc 1 H
N1 0.42859(14) 0.36693(7) 0.20279(12) 0.0108(2) Uani d 1 N
C5 0.51027(17) 0.35309(9) 0.34345(15) 0.0132(3) Uani d 1 C
H5A 0.4719 0.3048 0.3832 0.016 Uiso calc 1 H
H5B 0.4932 0.3981 0.4032 0.016 Uiso calc 1 H
C6 0.67909(17) 0.34391(9) 0.33510(15) 0.0133(3) Uani d 1 C
H6A 0.7333 0.3499 0.4273 0.016 Uiso calc 1 H
H6B 0.6987 0.2901 0.3026 0.016 Uiso calc 1 H
N2 0.73809(14) 0.40450(7) 0.23982(12) 0.0109(2) Uani d 1 N
C8 0.85581(16) 0.36652(9) 0.16440(16) 0.0139(3) Uani d 1 C
H8A 0.9281 0.3388 0.2306 0.017 Uiso calc 1 H
H8B 0.9096 0.4083 0.1207 0.017 Uiso calc 1 H
C7 0.79048(17) 0.30720(9) 0.05474(16) 0.0156(3) Uani d 1 C
H7A 0.87 0.288 0.0031 0.019 Uiso calc 1 H
H7B 0.7494 0.2612 0.0992 0.019 Uiso calc 1 H
O3 0.67429(13) 0.34387(7) -0.03826(12) 0.0165(2) Uani d 1 O
C9 0.80969(17) 0.47508(9) 0.31794(15) 0.0141(3) Uani d 1 C
H9A 0.8461 0.5122 0.2524 0.017 Uiso calc 1 H
H9B 0.8964 0.4564 0.3794 0.017 Uiso calc 1 H
C10 0.70511(18) 0.51974(9) 0.40256(16) 0.0171(3) Uani d 1 C
H10A 0.6764 0.4843 0.4743 0.021 Uiso calc 1 H
H10B 0.7587 0.5652 0.4478 0.021 Uiso calc 1 H
O4 0.57208(13) 0.54819(7) 0.32113(13) 0.0191(2) Uani d 1 O
C3 0.40009(17) 0.29202(9) 0.11792(15) 0.0131(3) Uani d 1 C
H3A 0.488 0.2576 0.1369 0.016 Uiso calc 1 H
H3B 0.3932 0.3072 0.0209 0.016 Uiso calc 1 H
C4 0.26221(17) 0.24223(9) 0.13718(16) 0.0152(3) Uani d 1 C
H4A 0.1747 0.2772 0.1345 0.018 Uiso calc 1 H
H4B 0.2438 0.2039 0.0617 0.018 Uiso calc 1 H
O2 0.28217(13) 0.20012(7) 0.26607(11) 0.0199(2) Uani d 1 O
H2 0.2002 0.1834 0.2842 0.03 Uiso calc 1 H
O7 0.77710(13) 0.38432(7) -0.28945(12) 0.0236(3) Uani d 1 O
N3 0.91452(15) 0.36810(8) -0.29277(13) 0.0159(3) Uani d 1 N
O5 0.97303(13) 0.37354(7) -0.40173(11) 0.0210(3) Uani d 1 O
O6 0.99228(14) 0.34501(9) -0.18332(12) 0.0316(3) Uani d 1 O
H3 0.707(2) 0.3584(12) -0.100(2) 0.022(6) Uiso d 1 H
H4 0.600(3) 0.5829(14) 0.283(2) 0.030(6) Uiso d 1 H

loop_
_atom_site_aniso_label
_atom_site_aniso_U_11
_atom_site_aniso_U_22
_atom_site_aniso_U_33
_atom_site_aniso_U_12
_atom_site_aniso_U_13
_atom_site_aniso_U_23
Cu1 0.00900(11) 0.00917(11) 0.00910(10) -0.00041(6) 0.00060(7) 0.00228(6)
O1 0.0100(5) 0.0138(5) 0.0144(5) -0.0005(4) 0.0014(4) 0.0048(4)
C1 0.0105(7) 0.0136(7) 0.0153(7) -0.0015(5) 0.0028(6) 0.0023(6)
C2 0.0114(7) 0.0136(7) 0.0134(7) -0.0001(6) 0.0035(6) 0.0002(6)
N1 0.0120(6) 0.0107(6) 0.0097(6) -0.0003(5) 0.0012(5) 0.0003(5)
C5 0.0165(8) 0.0141(7) 0.0086(7) -0.0023(6) 0.0003(6) 0.0026(6)
C6 0.0170(8) 0.0108(7) 0.0117(7) -0.0007(6) -0.0001(6) 0.0034(5)
N2 0.0122(6) 0.0093(6) 0.0110(6) -0.0010(5) 0.0010(5) 0.0004(5)
C8 0.0111(7) 0.0140(7) 0.0168(7) 0.0020(6) 0.0020(6) 0.0020(6)
C7 0.0159(8) 0.0137(7) 0.0177(8) 0.0036(6) 0.0039(6) -0.0005(6)
O3 0.0168(6) 0.0184(6) 0.0144(6) 0.0021(4) 0.0024(5) -0.0008(5)
C9 0.0148(7) 0.0124(7) 0.0142(7) -0.0034(6) -0.0026(6) 0.0000(6)
C10 0.0226(8) 0.0140(7) 0.0142(7) -0.0036(6) 0.0003(6) -0.0027(6)
O4 0.0182(6) 0.0171(6) 0.0221(6) 0.0002(5) 0.0031(5) 0.0010(5)
C3 0.0163(7) 0.0111(7) 0.0120(7) -0.0009(6) 0.0016(6) -0.0005(6)
C4 0.0175(8) 0.0131(7) 0.0141(7) -0.0028(6) -0.0016(6) 0.0015(6)
O2 0.0193(6) 0.0236(6) 0.0165(6) -0.0079(5) 0.0003(5) 0.0063(5)
O7 0.0175(6) 0.0306(7) 0.0230(6) 0.0083(5) 0.0027(5) -0.0013(5)
N3 0.0164(7) 0.0146(6) 0.0162(7) -0.0012(5) 0.0001(5) -0.0026(5)
O5 0.0193(6) 0.0293(6) 0.0147(6) -0.0027(5) 0.0033(4) 0.0027(5)
O6 0.0182(6) 0.0604(9) 0.0155(6) 0.0062(6) -0.0003(5) 0.0074(6)

loop_
_atom_type_symbol
_atom_type_description
_atom_type_scat_dispersion_real
_atom_type_scat_dispersion_imag
_atom_type_scat_source
C C 0.003 0.002 'International Tables Vol C Tables 4.2.6.8 and 6.1.1.4'
H H 0 0 'International Tables Vol C Tables 4.2.6.8 and 6.1.1.4'
Cu Cu 0.32 1.265 'International Tables Vol C Tables 4.2.6.8 and 6.1.1.4'
N N 0.006 0.003 'International Tables Vol C Tables 4.2.6.8 and 6.1.1.4'
O O 0.011 0.006 'International Tables Vol C Tables 4.2.6.8 and 6.1.1.4'

loop_
_geom_angle_atom_site_label_1
_geom_angle_atom_site_label_2
_geom_angle_atom_site_label_3
_geom_angle
_geom_angle_site_symmetry_1
_geom_angle_site_symmetry_3
O1 Cu1 O1 80.58(4) 3_665 .
O1 Cu1 N1 161.61(5) 3_665 .
O1 Cu1 N1 83.83(5) . .
O1 Cu1 N2 106.27(5) 3_665 .
O1 Cu1 N2 170.79(5) . .
N1 Cu1 N2 88.31(5) . .
O1 Cu1 O3 92.53(4) 3_665 .
O1 Cu1 O3 105.73(4) . .
N1 Cu1 O3 101.07(5) . .
N2 Cu1 O3 80.45(4) . .
O1 Cu1 C2 129.11(4) 3_665 .
O1 Cu1 C2 58.72(4) . .
N1 Cu1 C2 32.54(5) . .
N2 Cu1 C2 112.18(5) . .
O3 Cu1 C2 125.15(4) . .
O1 Cu1 O4 83.73(4) 3_665 .
O1 Cu1 O4 100.68(4) . .
N1 Cu1 O4 89.66(4) . .
N2 Cu1 O4 74.41(4) . .
O3 Cu1 O4 152.34(4) . .
C2 Cu1 O4 76.09(4) . .
O1 Cu1 C5 154.68(4) 3_665 .
O1 Cu1 C5 111.16(4) . .
N1 Cu1 C5 30.38(4) . .
N2 Cu1 C5 60.11(5) . .
O3 Cu1 C5 104.92(4) . .
C2 Cu1 C5 53.08(4) . .
O4 Cu1 C5 72.25(4) . .
O1 Cu1 C1 104.99(4) 3_665 .
O1 Cu1 C1 27.13(4) . .
N1 Cu1 C1 57.93(5) . .
N2 Cu1 C1 143.90(5) . .
O3 Cu1 C1 115.73(4) . .
C2 Cu1 C1 31.81(4) . .
O4 Cu1 C1 91.61(4) . .
C5 Cu1 C1 84.05(4) . .
O1 Cu1 C3 152.54(4) 3_665 .
O1 Cu1 C3 80.99(4) . .
N1 Cu1 C3 30.10(4) . .
N2 Cu1 C3 94.58(5) . .
O3 Cu1 C3 73.17(4) . .
C2 Cu1 C3 53.35(4) . .
O4 Cu1 C3 119.69(4) . .
C5 Cu1 C3 52.50(4) . .
C1 Cu1 C3 63.29(4) . .
O1 Cu1 C6 136.00(4) 3_665 .
O1 Cu1 C6 141.67(4) . .
N1 Cu1 C6 58.01(5) . .
N2 Cu1 C6 30.31(4) . .
O3 Cu1 C6 86.67(4) . .
C2 Cu1 C6 84.27(4) . .
O4 Cu1 C6 77.48(4) . .
C5 Cu1 C6 31.19(4) . .
C1 Cu1 C6 114.87(4) . .
C3 Cu1 C6 67.90(4) . .
O1 Cu1 Cu1 40.42(3) 3_665 3_665
O1 Cu1 Cu1 40.17(3) . 3_665
N1 Cu1 Cu1 123.35(4) . 3_665
N2 Cu1 Cu1 146.29(4) . 3_665
O3 Cu1 Cu1 101.95(3) . 3_665
C2 Cu1 Cu1 94.09(3) . 3_665
O4 Cu1 Cu1 92.89(3) . 3_665
C5 Cu1 Cu1 145.92(3) . 3_665
C1 Cu1 Cu1 65.43(3) . 3_665
C3 Cu1 Cu1 118.50(3) . 3_665
C6 Cu1 Cu1 170.36(3) . 3_665
C1 O1 Cu1 137.86(9) . 3_665
C1 O1 Cu1 114.18(8) . .
Cu1 O1 Cu1 99.42(4) 3_665 .
O1 C1 C2 108.24(12) . .
O1 C1 Cu1 38.69(6) . .
C2 C1 Cu1 70.03(8) . .
N1 C2 C1 108.82(12) . .
N1 C2 Cu1 46.45(6) . .
C1 C2 Cu1 78.16(8) . .
C5 N1 C2 112.54(11) . .
C5 N1 C3 114.17(11) . .
C2 N1 C3 113.67(11) . .
C5 N1 Cu1 106.55(9) . .
C2 N1 Cu1 101.01(8) . .
C3 N1 Cu1 107.64(9) . .
N1 C5 C6 110.17(12) . .
N1 C5 Cu1 43.07(6) . .
C6 C5 Cu1 75.65(8) . .
N2 C6 C5 112.70(12) . .
N2 C6 Cu1 42.85(6) . .
C5 C6 Cu1 73.16(8) . .
C8 N2 C9 107.32(11) . .
C8 N2 C6 109.74(11) . .
C9 N2 C6 111.82(11) . .
C8 N2 Cu1 109.95(9) . .
C9 N2 Cu1 111.18(9) . .
C6 N2 Cu1 106.84(9) . .
N2 C8 C7 112.74(12) . .
O3 C7 C8 110.87(12) . .
C7 O3 Cu1 104.18(9) . .
N2 C9 C10 114.00(12) . .
O4 C10 C9 112.85(12) . .
C10 O4 Cu1 99.23(8) . .
N1 C3 C4 118.26(12) . .
N1 C3 Cu1 42.26(6) . .
C4 C3 Cu1 153.78(10) . .
O2 C4 C3 111.03(12) . .
O5 N3 O6 119.90(13) . .
O5 N3 O7 121.17(13) . .
O6 N3 O7 118.93(13) . .

loop_
_geom_bond_atom_site_label_1
_geom_bond_atom_site_label_2
_geom_bond_site_symmetry_2
_geom_bond_distance
Cu1 O1 3_665 1.9300(10)
Cu1 O1 . 1.9399(10)
Cu1 N1 . 2.0075(12)
Cu1 N2 . 2.0267(12)
Cu1 O3 . 2.4018(11)
Cu1 C2 . 2.7187(14)
Cu1 O4 . 2.7758(12)
Cu1 C5 . 2.8180(14)
Cu1 C1 . 2.8311(15)
Cu1 C3 . 2.8448(15)
Cu1 C6 . 2.8523(14)
Cu1 Cu1 3_665 2.9518(3)
O1 C1 . 1.4153(17)
O1 Cu1 3_665 1.9300(10)
C1 C2 . 1.525(2)
C2 N1 . 1.4897(18)
N1 C5 . 1.4869(18)
N1 C3 . 1.4970(18)
C5 C6 . 1.525(2)
C6 N2 . 1.5039(18)
N2 C8 . 1.4900(19)
N2 C9 . 1.4970(19)
C8 C7 . 1.515(2)
C7 O3 . 1.4269(19)
C9 C10 . 1.509(2)
C10 O4 . 1.425(2)
C3 C4 . 1.512(2)
C4 O2 . 1.4261(18)
O7 N3 . 1.2587(17)
N3 O5 . 1.2376(17)
N3 O6 . 1.2575(18)
